data_4302034
loop_
_publ_author_name
'Blaise V. Obrist'
'Dafa Chen'
'Anne Ahrens'
'Volker Sch\"unemann'
'Rosario Scopelliti'
'Xile Hu'

_publ_section_title
;
An Iron Carbonyl Pyridonate Complex Related to the Active Site of the
[Fe]-Hydrogenase (Hmd)
;
_journal_name_full 'Inorganic Chemistry'
_journal_page_first 3514
_journal_page_last 3516
_journal_paper_doi 10.1021/ic900281g
_journal_volume 48
_journal_year 2009
_chemical_formula_moiety 'C26 H21 Fe I N O3 P'
_chemical_formula_sum 'C26 H21 Fe I N O3 P'
_chemical_formula_weight 609.16
_chemical_name_systematic
; 
 ? 
;
_space_group_IT_number 19
_symmetry_cell_setting orthorhombic
_symmetry_space_group_name_Hall 'P 2ac 2ab'
_symmetry_space_group_name_H-M 'P 21 21 21'
_atom_sites_solution_hydrogens geom
_atom_sites_solution_primary direct
_atom_sites_solution_secondary difmap
_audit_creation_method SHELXL-97
_cell_angle_alpha 90.00
_cell_angle_beta 90.00
_cell_angle_gamma 90.00
_cell_formula_units_Z 4
_cell_length_a 8.28650(10)
_cell_length_b 15.7349(3)
_cell_length_c 18.9540(3)
_cell_measurement_reflns_used 18870
_cell_measurement_temperature 140(2)
_cell_measurement_theta_max 28.7701
_cell_measurement_theta_min 2.5044
_cell_volume 2471.36(7)
_computing_cell_refinement
; 
CrysAlis RED, Oxford Diffraction Ltd., 
Version 1.171.32.24 (release 21-04-2008 CrysAlis171 .NET) 
(compiled Apr 21 2008,18:23:10) 
;
_computing_data_collection
; 
CrysAlis CCD, Oxford Diffraction Ltd., 
Version 1.171.32.24 (release 21-04-2008 CrysAlis171 .NET) 
(compiled Apr 21 2008,18:23:10) 
;
_computing_data_reduction
; 
CrysAlis RED, Oxford Diffraction Ltd., 
Version 1.171.32.24 (release 21-04-2008 CrysAlis171 .NET) 
(compiled Apr 21 2008,18:23:10) 
;
_computing_molecular_graphics 'Bruker SHELXTL'
_computing_publication_material 'Bruker SHELXTL'
_computing_structure_refinement 'SHELXL-97 (Sheldrick, 1997)'
_computing_structure_solution 'SHELXS-97 (Sheldrick, 1990)'
_diffrn_ambient_temperature 140(2)
_diffrn_detector_area_resol_mean 8.2812
_diffrn_measured_fraction_theta_full 0.997
_diffrn_measured_fraction_theta_max 0.997
_diffrn_measurement_device_type 'Oxford Diffraction, KM4/Sapphire CCD'
_diffrn_measurement_method 'phi and omega scans'
_diffrn_radiation_monochromator graphite
_diffrn_radiation_source 'fine-focus sealed tube'
_diffrn_radiation_type MoK\a
_diffrn_radiation_wavelength 0.71073
_diffrn_reflns_av_R_equivalents 0.0279
_diffrn_reflns_av_sigmaI/netI 0.0225
_diffrn_reflns_limit_h_max 9
_diffrn_reflns_limit_h_min -10
_diffrn_reflns_limit_k_max 20
_diffrn_reflns_limit_k_min -20
_diffrn_reflns_limit_l_max 24
_diffrn_reflns_limit_l_min -24
_diffrn_reflns_number 26628
_diffrn_reflns_theta_full 27.87
_diffrn_reflns_theta_max 27.87
_diffrn_reflns_theta_min 2.51
_exptl_absorpt_coefficient_mu 1.952
_exptl_absorpt_correction_T_max 1.00000
_exptl_absorpt_correction_T_min 0.87355
_exptl_absorpt_correction_type multi-scan
_exptl_absorpt_process_details
; 
CrysAlis RED, Oxford Diffraction Ltd., 
Version 1.171.32.5 (release 08-05-2007 CrysAlis171 .NET) 
(compiled May  8 2007,13:10:02) 
Empirical absorption correction using spherical harmonics, 
 implemented in SCALE3 ABSPACK scaling algorithm. 
;
_exptl_crystal_colour red
_exptl_crystal_density_diffrn 1.637
_exptl_crystal_density_method 'not measured'
_exptl_crystal_description prismatic
_exptl_crystal_F_000 1208
_exptl_crystal_size_max 0.39
_exptl_crystal_size_mid 0.31
_exptl_crystal_size_min 0.17
_refine_diff_density_max 0.593
_refine_diff_density_min -0.254
_refine_diff_density_rms 0.060
_refine_ls_abs_structure_details 'Flack H D (1983), Acta Cryst. A39, 876-881'
_refine_ls_abs_structure_Flack -0.020(10)
_refine_ls_extinction_method none
_refine_ls_goodness_of_fit_ref 1.049
_refine_ls_hydrogen_treatment riding
_refine_ls_matrix_type full
_refine_ls_number_parameters 298
_refine_ls_number_reflns 5845
_refine_ls_number_restraints 0
_refine_ls_restrained_S_all 1.049
_refine_ls_R_factor_all 0.0253
_refine_ls_R_factor_gt 0.0197
_refine_ls_shift/su_max 0.001
_refine_ls_shift/su_mean 0.000
_refine_ls_structure_factor_coef Fsqd
_refine_ls_weighting_details 'calc w=1/[\s^2^(Fo^2^)+(0.0251P)^2^+0.1331P] where P=(Fo^2^+2Fc^2^)/3'
_refine_ls_weighting_scheme calc
_refine_ls_wR_factor_gt 0.0419
_refine_ls_wR_factor_ref 0.0442
_reflns_number_gt 5356
_reflns_number_total 5845
_reflns_threshold_expression >2sigma(I)
_cod_data_source_file ic900281g_si_001.cif
_cod_data_source_block bo50
_cod_depositor_comments
;
The following automatic conversions were performed:
'_symmetry_cell_setting' value 'Orthorhombic' changed to 'orthorhombic'
according to '/home/saulius/struct/CIF-dictionaries/cif_core.dic'
dictionary named 'cif_core.dic' version 2.4.1 from 2010-06-29.

Automatic conversion script
Id: cif_fix_enum 1527 2010-12-29 10:47:43Z saulius 
;
_cod_database_code 4302034

loop_
_symmetry_equiv_pos_as_xyz
'x, y, z'
'-x+1/2, -y, z+1/2'
'-x, y+1/2, -z+1/2'
'x+1/2, -y+1/2, -z'

loop_
_atom_site_label
_atom_site_type_symbol
_atom_site_fract_x
_atom_site_fract_y
_atom_site_fract_z
_atom_site_U_iso_or_equiv
_atom_site_adp_type
_atom_site_occupancy
_atom_site_symmetry_multiplicity
_atom_site_calc_flag
_atom_site_refinement_flags
_atom_site_disorder_assembly
_atom_site_disorder_group
I1 I 0.291863(17) 0.426527(10) 0.397163(7) 0.02782(4) Uani 1 1 d . . .
Fe1 Fe 0.49170(4) 0.406014(17) 0.289692(15) 0.01670(6) Uani 1 1 d . . .
P1 P 0.63665(7) 0.37393(3) 0.19193(3) 0.01702(11) Uani 1 1 d . . .
O1 O 0.46429(18) 0.27934(9) 0.29678(8) 0.0229(3) Uani 1 1 d . . .
O2 O 0.2174(2) 0.45967(11) 0.20287(9) 0.0367(4) Uani 1 1 d . . .
O3 O 0.5885(2) 0.58196(11) 0.30993(10) 0.0394(4) Uani 1 1 d . . .
N1 N 0.6464(2) 0.35265(12) 0.35428(10) 0.0205(4) Uani 1 1 d . . .
C1 C 0.5813(3) 0.27505(15) 0.34318(12) 0.0237(5) Uani 1 1 d . . .
C2 C 0.6378(3) 0.20377(17) 0.37974(13) 0.0343(6) Uani 1 1 d . . .
H2 H 0.5943 0.1488 0.3714 0.041 Uiso 1 1 calc R . .
C3 C 0.7577(3) 0.21635(18) 0.42781(14) 0.0393(7) Uani 1 1 d . . .
H3 H 0.7971 0.1694 0.4542 0.047 Uiso 1 1 calc R . .
C4 C 0.8235(3) 0.29640(19) 0.43914(13) 0.0378(7) Uani 1 1 d . . .
H4 H 0.9080 0.3037 0.4725 0.045 Uiso 1 1 calc R . .
C5 C 0.7656(2) 0.36534(15) 0.40175(12) 0.0267(5) Uani 1 1 d . . .
C6 C 0.8251(3) 0.45415(17) 0.41121(13) 0.0354(6) Uani 1 1 d . . .
H6A H 0.8622 0.4765 0.3657 0.053 Uiso 1 1 calc R . .
H6B H 0.9148 0.4544 0.4449 0.053 Uiso 1 1 calc R . .
H6C H 0.7373 0.4898 0.4292 0.053 Uiso 1 1 calc R . .
C7 C 0.7842(3) 0.29028(12) 0.20710(10) 0.0193(4) Uani 1 1 d . . .
C8 C 0.7609(3) 0.20747(14) 0.18290(11) 0.0232(5) Uani 1 1 d . . .
H8 H 0.6687 0.1938 0.1554 0.028 Uiso 1 1 calc R . .
C9 C 0.8736(3) 0.14522(15) 0.19928(13) 0.0295(5) Uani 1 1 d . . .
H9 H 0.8580 0.0888 0.1829 0.035 Uiso 1 1 calc R . .
C10 C 1.0090(3) 0.16463(15) 0.23941(12) 0.0304(5) Uani 1 1 d . . .
H10 H 1.0850 0.1215 0.2506 0.036 Uiso 1 1 calc R . .
C11 C 1.0330(3) 0.24721(15) 0.26312(12) 0.0283(5) Uani 1 1 d . . .
H11 H 1.1256 0.2609 0.2904 0.034 Uiso 1 1 calc R . .
C12 C 0.9213(3) 0.30942(15) 0.24677(12) 0.0236(5) Uani 1 1 d . . .
H12 H 0.9381 0.3660 0.2628 0.028 Uiso 1 1 calc R . .
C13 C 0.5001(3) 0.33773(13) 0.12175(11) 0.0194(4) Uani 1 1 d . . .
C14 C 0.5028(3) 0.37458(14) 0.05527(12) 0.0263(5) Uani 1 1 d . . .
H14 H 0.5829 0.4157 0.0442 0.032 Uiso 1 1 calc R . .
C15 C 0.3897(3) 0.35182(17) 0.00479(13) 0.0356(6) Uani 1 1 d . . .
H15 H 0.3916 0.3779 -0.0404 0.043 Uiso 1 1 calc R . .
C16 C 0.2740(4) 0.29114(17) 0.02014(13) 0.0382(6) Uani 1 1 d . . .
H16 H 0.1971 0.2753 -0.0146 0.046 Uiso 1 1 calc R . .
C17 C 0.2702(3) 0.25342(15) 0.08623(13) 0.0340(6) Uani 1 1 d . . .
H17 H 0.1912 0.2115 0.0967 0.041 Uiso 1 1 calc R . .
C18 C 0.3827(3) 0.27706(15) 0.13738(13) 0.0267(5) Uani 1 1 d . . .
H18 H 0.3793 0.2518 0.1829 0.032 Uiso 1 1 calc R . .
C19 C 0.7506(3) 0.45750(14) 0.14818(11) 0.0225(5) Uani 1 1 d . . .
C20 C 0.6868(3) 0.53965(15) 0.14598(12) 0.0304(6) Uani 1 1 d . . .
H20 H 0.5926 0.5528 0.1724 0.036 Uiso 1 1 calc R . .
C21 C 0.7603(3) 0.60210(15) 0.10550(14) 0.0380(6) Uani 1 1 d . . .
H21 H 0.7164 0.6578 0.1043 0.046 Uiso 1 1 calc R . .
C22 C 0.8964(3) 0.5835(2) 0.06726(15) 0.0470(8) Uani 1 1 d . . .
H22 H 0.9458 0.6262 0.0392 0.056 Uiso 1 1 calc R . .
C23 C 0.9617(3) 0.5024(2) 0.06955(15) 0.0466(8) Uani 1 1 d . . .
H23 H 1.0564 0.4899 0.0433 0.056 Uiso 1 1 calc R . .
C24 C 0.8894(3) 0.43948(18) 0.10989(13) 0.0352(6) Uani 1 1 d . . .
H24 H 0.9348 0.3841 0.1113 0.042 Uiso 1 1 calc R . .
C25 C 0.3238(3) 0.43681(14) 0.23616(11) 0.0240(5) Uani 1 1 d . . .
C26 C 0.5514(3) 0.51311(14) 0.30051(12) 0.0243(5) Uani 1 1 d . . .

loop_
_atom_site_aniso_label
_atom_site_aniso_U_11
_atom_site_aniso_U_22
_atom_site_aniso_U_33
_atom_site_aniso_U_23
_atom_site_aniso_U_13
_atom_site_aniso_U_12
I1 0.02280(7) 0.04177(8) 0.01889(7) 0.00247(7) 0.00358(6) 0.00538(7)
Fe1 0.01612(14) 0.01942(14) 0.01457(14) 0.00168(11) -0.00135(11) -0.00040(12)
P1 0.0181(2) 0.0191(3) 0.0138(3) 0.0021(2) -0.0009(2) -0.0017(2)
O1 0.0258(8) 0.0194(7) 0.0235(8) 0.0040(6) -0.0008(7) -0.0032(6)
O2 0.0309(9) 0.0465(10) 0.0325(9) 0.0001(8) -0.0104(9) 0.0104(9)
O3 0.0530(11) 0.0240(9) 0.0413(11) -0.0070(8) 0.0024(9) -0.0076(9)
N1 0.0189(9) 0.0277(10) 0.0151(9) -0.0002(7) 0.0003(7) 0.0044(8)
C1 0.0235(11) 0.0275(12) 0.0200(11) 0.0039(9) 0.0037(9) 0.0014(9)
C2 0.0378(14) 0.0324(13) 0.0327(15) 0.0129(11) 0.0069(11) 0.0086(11)
C3 0.0384(16) 0.0489(16) 0.0307(13) 0.0147(12) 0.0029(11) 0.0198(12)
C4 0.0285(14) 0.0665(18) 0.0182(12) 0.0002(12) -0.0044(10) 0.0187(12)
C5 0.0191(10) 0.0456(13) 0.0155(10) -0.0054(10) -0.0001(9) 0.0060(9)
C6 0.0233(12) 0.0540(16) 0.0288(14) -0.0128(11) -0.0036(10) -0.0008(10)
C7 0.0189(10) 0.0231(10) 0.0159(9) 0.0008(8) 0.0011(10) 0.0017(9)
C8 0.0264(12) 0.0272(11) 0.0160(10) 0.0010(9) 0.0011(8) 0.0008(9)
C9 0.0381(13) 0.0259(12) 0.0247(13) -0.0004(10) 0.0033(11) 0.0070(10)
C10 0.0314(12) 0.0337(13) 0.0260(13) 0.0011(10) 0.0001(11) 0.0107(12)
C11 0.0220(12) 0.0407(14) 0.0222(12) -0.0009(10) -0.0036(9) 0.0073(10)
C12 0.0233(11) 0.0274(11) 0.0202(11) -0.0010(9) 0.0016(9) 0.0016(9)
C13 0.0222(10) 0.0190(9) 0.0168(10) -0.0027(8) -0.0026(8) 0.0013(9)
C14 0.0311(12) 0.0276(11) 0.0200(11) -0.0001(9) -0.0008(10) -0.0032(11)
C15 0.0478(16) 0.0394(14) 0.0195(12) 0.0047(11) -0.0100(11) -0.0028(13)
C16 0.0440(16) 0.0435(14) 0.0272(13) -0.0012(11) -0.0179(12) -0.0073(13)
C17 0.0357(14) 0.0331(12) 0.0331(14) 0.0012(10) -0.0087(11) -0.0116(11)
C18 0.0310(13) 0.0284(12) 0.0208(12) 0.0009(10) -0.0041(10) -0.0048(10)
C19 0.0234(12) 0.0281(11) 0.0160(10) 0.0047(8) -0.0013(8) -0.0079(8)
C20 0.0388(15) 0.0288(11) 0.0236(12) 0.0036(9) -0.0018(11) -0.0076(11)
C21 0.0498(16) 0.0313(12) 0.0329(13) 0.0133(11) -0.0132(13) -0.0150(10)
C22 0.0325(14) 0.0642(19) 0.0443(16) 0.0334(15) -0.0150(12) -0.0260(14)
C23 0.0203(13) 0.079(2) 0.0401(16) 0.0314(15) 0.0041(11) -0.0058(13)
C24 0.0209(11) 0.0574(16) 0.0271(12) 0.0167(13) -0.0013(10) 0.0001(11)
C25 0.0265(12) 0.0249(11) 0.0206(10) 0.0007(9) 0.0014(9) 0.0008(9)
C26 0.0253(11) 0.0281(12) 0.0197(11) 0.0009(9) 0.0023(9) 0.0021(9)

loop_
_atom_type_symbol
_atom_type_description
_atom_type_scat_dispersion_real
_atom_type_scat_dispersion_imag
_atom_type_scat_source
C C 0.0033 0.0016 'International Tables Vol C Tables 4.2.6.8 and 6.1.1.4'
H H 0.0000 0.0000 'International Tables Vol C Tables 4.2.6.8 and 6.1.1.4'
N N 0.0061 0.0033 'International Tables Vol C Tables 4.2.6.8 and 6.1.1.4'
O O 0.0106 0.0060 'International Tables Vol C Tables 4.2.6.8 and 6.1.1.4'
P P 0.1023 0.0942 'International Tables Vol C Tables 4.2.6.8 and 6.1.1.4'
Fe Fe 0.3463 0.8444 'International Tables Vol C Tables 4.2.6.8 and 6.1.1.4'
I I -0.4742 1.8119 'International Tables Vol C Tables 4.2.6.8 and 6.1.1.4'

loop_
_geom_angle_atom_site_label_1
_geom_angle_atom_site_label_2
_geom_angle_atom_site_label_3
_geom_angle
_geom_angle_site_symmetry_1
_geom_angle_site_symmetry_3
_geom_angle_publ_flag
C26 Fe1 C25 91.44(10) . . ?
C26 Fe1 N1 98.80(9) . . ?
C25 Fe1 N1 168.04(9) . . ?
C26 Fe1 O1 165.62(9) . . ?
C25 Fe1 O1 102.63(8) . . ?
N1 Fe1 O1 66.90(7) . . ?
C26 Fe1 P1 99.15(8) . . ?
C25 Fe1 P1 90.50(7) . . ?
N1 Fe1 P1 93.94(6) . . ?
O1 Fe1 P1 83.89(5) . . ?
C26 Fe1 C1 132.77(9) . . ?
C25 Fe1 C1 135.13(9) . . ?
N1 Fe1 C1 34.03(8) . . ?
O1 Fe1 C1 32.88(7) . . ?
P1 Fe1 C1 89.44(6) . . ?
C26 Fe1 I1 88.25(8) . . ?
C25 Fe1 I1 85.23(7) . . ?
N1 Fe1 I1 88.89(5) . . ?
O1 Fe1 I1 89.93(5) . . ?
P1 Fe1 I1 171.562(19) . . ?
C1 Fe1 I1 88.46(5) . . ?
C19 P1 C7 104.25(10) . . ?
C19 P1 C13 102.34(10) . . ?
C7 P1 C13 107.72(9) . . ?
C19 P1 Fe1 119.14(8) . . ?
C7 P1 Fe1 112.86(7) . . ?
C13 P1 Fe1 109.56(7) . . ?
C1 O1 Fe1 90.70(13) . . ?
C5 N1 C1 122.0(2) . . ?
C5 N1 Fe1 146.12(16) . . ?
C1 N1 Fe1 91.65(14) . . ?
O1 C1 N1 110.69(19) . . ?
O1 C1 C2 128.4(2) . . ?
N1 C1 C2 120.9(2) . . ?
O1 C1 Fe1 56.41(11) . . ?
N1 C1 Fe1 54.32(11) . . ?
C2 C1 Fe1 174.52(19) . . ?
C3 C2 C1 117.3(2) . . ?
C3 C2 H2 121.3 . . ?
C1 C2 H2 121.3 . . ?
C2 C3 C4 121.4(2) . . ?
C2 C3 H3 119.3 . . ?
C4 C3 H3 119.3 . . ?
C5 C4 C3 119.8(2) . . ?
C5 C4 H4 120.1 . . ?
C3 C4 H4 120.1 . . ?
N1 C5 C4 118.6(2) . . ?
N1 C5 C6 117.4(2) . . ?
C4 C5 C6 124.0(2) . . ?
C5 C6 H6A 109.5 . . ?
C5 C6 H6B 109.5 . . ?
H6A C6 H6B 109.5 . . ?
C5 C6 H6C 109.5 . . ?
H6A C6 H6C 109.5 . . ?
H6B C6 H6C 109.5 . . ?
C12 C7 C8 119.5(2) . . ?
C12 C7 P1 118.44(16) . . ?
C8 C7 P1 122.05(17) . . ?
C9 C8 C7 119.5(2) . . ?
C9 C8 H8 120.3 . . ?
C7 C8 H8 120.3 . . ?
C8 C9 C10 120.7(2) . . ?
C8 C9 H9 119.7 . . ?
C10 C9 H9 119.7 . . ?
C9 C10 C11 119.9(2) . . ?
C9 C10 H10 120.0 . . ?
C11 C10 H10 120.0 . . ?
C12 C11 C10 119.6(2) . . ?
C12 C11 H11 120.2 . . ?
C10 C11 H11 120.2 . . ?
C11 C12 C7 120.9(2) . . ?
C11 C12 H12 119.6 . . ?
C7 C12 H12 119.6 . . ?
C14 C13 C18 119.4(2) . . ?
C14 C13 P1 121.20(17) . . ?
C18 C13 P1 119.21(16) . . ?
C15 C14 C13 120.5(2) . . ?
C15 C14 H14 119.7 . . ?
C13 C14 H14 119.7 . . ?
C16 C15 C14 120.1(2) . . ?
C16 C15 H15 119.9 . . ?
C14 C15 H15 119.9 . . ?
C15 C16 C17 120.1(2) . . ?
C15 C16 H16 120.0 . . ?
C17 C16 H16 120.0 . . ?
C16 C17 C18 119.9(2) . . ?
C16 C17 H17 120.0 . . ?
C18 C17 H17 120.0 . . ?
C13 C18 C17 120.0(2) . . ?
C13 C18 H18 120.0 . . ?
C17 C18 H18 120.0 . . ?
C24 C19 C20 119.1(2) . . ?
C24 C19 P1 121.35(19) . . ?
C20 C19 P1 119.11(18) . . ?
C21 C20 C19 120.4(3) . . ?
C21 C20 H20 119.8 . . ?
C19 C20 H20 119.8 . . ?
C22 C21 C20 120.1(3) . . ?
C22 C21 H21 119.9 . . ?
C20 C21 H21 119.9 . . ?
C21 C22 C23 120.0(2) . . ?
C21 C22 H22 120.0 . . ?
C23 C22 H22 120.0 . . ?
C22 C23 C24 120.4(3) . . ?
C22 C23 H23 119.8 . . ?
C24 C23 H23 119.8 . . ?
C23 C24 C19 120.0(3) . . ?
C23 C24 H24 120.0 . . ?
C19 C24 H24 120.0 . . ?
O2 C25 Fe1 177.3(2) . . ?
O3 C26 Fe1 177.6(2) . . ?

loop_
_geom_bond_atom_site_label_1
_geom_bond_atom_site_label_2
_geom_bond_distance
_geom_bond_site_symmetry_2
_geom_bond_publ_flag
I1 Fe1 2.6450(3) . ?
Fe1 C26 1.768(2) . ?
Fe1 C25 1.789(2) . ?
Fe1 N1 1.9612(19) . ?
Fe1 O1 2.0106(14) . ?
Fe1 P1 2.2652(6) . ?
Fe1 C1 2.413(2) . ?
P1 C19 1.819(2) . ?
P1 C7 1.820(2) . ?
P1 C13 1.837(2) . ?
O1 C1 1.310(3) . ?
O2 C25 1.142(3) . ?
O3 C26 1.140(3) . ?
N1 C5 1.351(3) . ?
N1 C1 1.351(3) . ?
C1 C2 1.399(3) . ?
C2 C3 1.362(4) . ?
C2 H2 0.9500 . ?
C3 C4 1.389(4) . ?
C3 H3 0.9500 . ?
C4 C5 1.382(3) . ?
C4 H4 0.9500 . ?
C5 C6 1.493(3) . ?
C6 H6A 0.9800 . ?
C6 H6B 0.9800 . ?
C6 H6C 0.9800 . ?
C7 C12 1.395(3) . ?
C7 C8 1.395(3) . ?
C8 C9 1.389(3) . ?
C8 H8 0.9500 . ?
C9 C10 1.389(4) . ?
C9 H9 0.9500 . ?
C10 C11 1.389(3) . ?
C10 H10 0.9500 . ?
C11 C12 1.383(3) . ?
C11 H11 0.9500 . ?
C12 H12 0.9500 . ?
C13 C14 1.387(3) . ?
C13 C18 1.395(3) . ?
C14 C15 1.387(3) . ?
C14 H14 0.9500 . ?
C15 C16 1.384(4) . ?
C15 H15 0.9500 . ?
C16 C17 1.387(3) . ?
C16 H16 0.9500 . ?
C17 C18 1.395(3) . ?
C17 H17 0.9500 . ?
C18 H18 0.9500 . ?
C19 C24 1.390(3) . ?
C19 C20 1.397(3) . ?
C20 C21 1.388(3) . ?
C20 H20 0.9500 . ?
C21 C22 1.372(4) . ?
C21 H21 0.9500 . ?
C22 C23 1.386(4) . ?
C22 H22 0.9500 . ?
C23 C24 1.387(3) . ?
C23 H23 0.9500 . ?
C24 H24 0.9500 . ?

loop_
_geom_torsion_atom_site_label_1
_geom_torsion_atom_site_label_2
_geom_torsion_atom_site_label_3
_geom_torsion_atom_site_label_4
_geom_torsion
_geom_torsion_site_symmetry_1
_geom_torsion_site_symmetry_2
_geom_torsion_site_symmetry_3
_geom_torsion_site_symmetry_4
_geom_torsion_publ_flag
C26 Fe1 P1 C19 -5.16(11) . . . . ?
C25 Fe1 P1 C19 86.38(11) . . . . ?
N1 Fe1 P1 C19 -104.74(10) . . . . ?
O1 Fe1 P1 C19 -170.98(9) . . . . ?
C1 Fe1 P1 C19 -138.49(10) . . . . ?
C26 Fe1 P1 C7 117.59(11) . . . . ?
C25 Fe1 P1 C7 -150.87(10) . . . . ?
N1 Fe1 P1 C7 18.01(9) . . . . ?
O1 Fe1 P1 C7 -48.23(9) . . . . ?
C1 Fe1 P1 C7 -15.75(9) . . . . ?
C26 Fe1 P1 C13 -122.40(10) . . . . ?
C25 Fe1 P1 C13 -30.86(10) . . . . ?
N1 Fe1 P1 C13 138.02(9) . . . . ?
O1 Fe1 P1 C13 71.78(8) . . . . ?
C1 Fe1 P1 C13 104.27(9) . . . . ?
C26 Fe1 O1 C1 -4.6(4) . . . . ?
C25 Fe1 O1 C1 -172.37(13) . . . . ?
N1 Fe1 O1 C1 1.54(12) . . . . ?
P1 Fe1 O1 C1 98.48(12) . . . . ?
I1 Fe1 O1 C1 -87.28(12) . . . . ?
C26 Fe1 N1 C5 3.9(3) . . . . ?
C25 Fe1 N1 C5 -144.6(4) . . . . ?
O1 Fe1 N1 C5 -174.5(3) . . . . ?
P1 Fe1 N1 C5 103.8(3) . . . . ?
C1 Fe1 N1 C5 -173.0(4) . . . . ?
I1 Fe1 N1 C5 -84.1(3) . . . . ?
C26 Fe1 N1 C1 176.96(14) . . . . ?
C25 Fe1 N1 C1 28.4(5) . . . . ?
O1 Fe1 N1 C1 -1.50(12) . . . . ?
P1 Fe1 N1 C1 -83.14(13) . . . . ?
I1 Fe1 N1 C1 88.90(12) . . . . ?
Fe1 O1 C1 N1 -2.20(18) . . . . ?
Fe1 O1 C1 C2 176.8(2) . . . . ?
C5 N1 C1 O1 177.69(19) . . . . ?
Fe1 N1 C1 O1 2.26(18) . . . . ?
C5 N1 C1 C2 -1.4(3) . . . . ?
Fe1 N1 C1 C2 -176.8(2) . . . . ?
C5 N1 C1 Fe1 175.4(2) . . . . ?
C26 Fe1 C1 O1 178.45(14) . . . . ?
C25 Fe1 C1 O1 10.58(18) . . . . ?
N1 Fe1 C1 O1 -177.5(2) . . . . ?
P1 Fe1 C1 O1 -79.57(11) . . . . ?
I1 Fe1 C1 O1 92.25(11) . . . . ?
C26 Fe1 C1 N1 -4.09(19) . . . . ?
C25 Fe1 C1 N1 -171.96(14) . . . . ?
O1 Fe1 C1 N1 177.5(2) . . . . ?
P1 Fe1 C1 N1 97.89(13) . . . . ?
I1 Fe1 C1 N1 -90.29(12) . . . . ?
O1 C1 C2 C3 -177.4(2) . . . . ?
N1 C1 C2 C3 1.5(4) . . . . ?
C1 C2 C3 C4 -1.2(4) . . . . ?
C2 C3 C4 C5 0.8(4) . . . . ?
C1 N1 C5 C4 0.9(3) . . . . ?
Fe1 N1 C5 C4 172.7(2) . . . . ?
C1 N1 C5 C6 -178.2(2) . . . . ?
Fe1 N1 C5 C6 -6.4(4) . . . . ?
C3 C4 C5 N1 -0.6(4) . . . . ?
C3 C4 C5 C6 178.5(2) . . . . ?
C19 P1 C7 C12 58.13(19) . . . . ?
C13 P1 C7 C12 166.34(17) . . . . ?
Fe1 P1 C7 C12 -72.59(18) . . . . ?
C19 P1 C7 C8 -124.62(18) . . . . ?
C13 P1 C7 C8 -16.4(2) . . . . ?
Fe1 P1 C7 C8 104.66(17) . . . . ?
C12 C7 C8 C9 0.6(3) . . . . ?
P1 C7 C8 C9 -176.58(17) . . . . ?
C7 C8 C9 C10 0.0(3) . . . . ?
C8 C9 C10 C11 -0.5(4) . . . . ?
C9 C10 C11 C12 0.3(4) . . . . ?
C10 C11 C12 C7 0.4(3) . . . . ?
C8 C7 C12 C11 -0.8(3) . . . . ?
P1 C7 C12 C11 176.50(18) . . . . ?
C19 P1 C13 C14 -0.3(2) . . . . ?
C7 P1 C13 C14 -109.88(19) . . . . ?
Fe1 P1 C13 C14 127.01(18) . . . . ?
C19 P1 C13 C18 -174.98(18) . . . . ?
C7 P1 C13 C18 75.48(19) . . . . ?
Fe1 P1 C13 C18 -47.62(19) . . . . ?
C18 C13 C14 C15 0.3(4) . . . . ?
P1 C13 C14 C15 -174.3(2) . . . . ?
C13 C14 C15 C16 -0.8(4) . . . . ?
C14 C15 C16 C17 0.5(4) . . . . ?
C15 C16 C17 C18 0.4(4) . . . . ?
C14 C13 C18 C17 0.5(3) . . . . ?
P1 C13 C18 C17 175.24(19) . . . . ?
C16 C17 C18 C13 -0.9(4) . . . . ?
C7 P1 C19 C24 25.1(2) . . . . ?
C13 P1 C19 C24 -87.07(19) . . . . ?
Fe1 P1 C19 C24 151.97(16) . . . . ?
C7 P1 C19 C20 -162.67(18) . . . . ?
C13 P1 C19 C20 85.2(2) . . . . ?
Fe1 P1 C19 C20 -35.8(2) . . . . ?
C24 C19 C20 C21 0.7(4) . . . . ?
P1 C19 C20 C21 -171.77(19) . . . . ?
C19 C20 C21 C22 0.0(4) . . . . ?
C20 C21 C22 C23 -0.7(4) . . . . ?
C21 C22 C23 C24 0.6(4) . . . . ?
C22 C23 C24 C19 0.1(4) . . . . ?
C20 C19 C24 C23 -0.7(4) . . . . ?
P1 C19 C24 C23 171.5(2) . . . . ?
